data_5910157
loop_
_publ_author_name
'Wyckoff, R. W. G.'

_publ_section_title
;
Pages 110 & 111 from the Structure of Crystals, vol. 4 by Wyckoff R W G. 
published by Interscience Publishers, Inc. in 1951 
;
_journal_name_full 'The Structure of Crystals'
_journal_page_first 110
_journal_page_last 111
_journal_volume 4
_journal_year 1951
_chemical_formula_structural SbCl5S4N4
_chemical_formula_sum 'Cl5 N4 S4 Sb'
_chemical_name_systematic 'antimony pentachloride-tetrasulfotetrimide'
_space_group_IT_number 14
_symmetry_cell_setting monoclinic
_symmetry_Int_Tables_number 14
_symmetry_space_group_name_Hall '-P 2ybc'
_symmetry_space_group_name_H-M 'P 1 21/c 1'
_audit_creation_date 2006-01-11
_audit_creation_method
;
Pages 110 & 111 from the Structure of Crystals, vol. 4 by Wyckoff R W G. 
published by Interscience Publishers, Inc. in 1951 
;
_audit_update_record 'created by Girish Upreti, Portland State University'
_cell_angle_alpha 90
_cell_angle_beta 108.40
_cell_angle_gamma 90
_cell_length_a 7.01
_cell_length_b 12.6
_cell_length_c 15.6
_cell_volume 1307.443
_cod_duplicate_entry 5910002
_cod_original_sg_symbol_H-M 'P 21/c'
_cod_original_formula_sum 'Sb Cl5 S4 N4'
_cod_database_code 5910157

loop_
_symmetry_equiv_pos_as_xyz
x,y,z
-x,y+1/2,-z+1/2
-x,-y,-z
x,-y+1/2,z+1/2

loop_
_atom_site_fract_x
_atom_site_fract_y
_atom_site_fract_z
_atom_site_label
0.17100 0.21500 0.09900 Sb1
0.17100 0.28500 0.59900 Sb2
-0.17100 -0.21500 -0.09900 Sb3
-0.17100 -0.28500 -0.59900 Sb4
0.84600 0.13900 0.03600 Cl1
0.84600 0.36100 0.53600 Cl2
-0.84600 -0.13900 -0.03600 Cl3
-0.84600 -0.36100 -0.53600 Cl4
0.74100 0.83600 0.03400 Cl5
0.74100 -0.33600 0.53400 Cl6
-0.74100 -0.83600 -0.03400 Cl7
-0.74100 0.33600 -0.53400 Cl8
0.08500 0.25700 0.23200 Cl9
0.08500 0.24300 0.73200 Cl10
-0.08500 -0.25700 -0.23200 Cl11
-0.08500 -0.24300 -0.73200 Cl12
0.50000 0.28300 0.16100 Cl13
0.50000 0.21700 0.66100 Cl14
-0.50000 -0.28300 -0.16100 Cl15
-0.50000 -0.21700 -0.66100 Cl16
0.05800 0.38000 0.03000 Cl17
0.05800 0.12000 0.53000 Cl18
-0.05800 -0.38000 -0.03000 Cl19
-0.05800 -0.12000 -0.53000 Cl20
0.14100 0.97700 0.20300 S1
0.14100 -0.47700 0.70300 S2
-0.14100 -0.97700 -0.20300 S3
-0.14100 0.47700 -0.70300 S4
0.62600 0.56400 0.11500 S5
0.62600 -0.06400 0.61500 S6
-0.62600 -0.56400 -0.11500 S7
-0.62600 0.06400 -0.61500 S8
0.28300 0.58800 0.19000 S9
0.28300 -0.08800 0.69000 S10
-0.28300 -0.58800 -0.19000 S11
-0.28300 0.08800 -0.69000 S12
0.47300 0.00000 0.14000 S13
0.47300 -0.50000 0.64000 S14
-0.47300 -0.00000 -0.14000 S15
-0.47300 0.50000 -0.64000 S16
0.26400 0.05700 0.15100 N1
0.26400 -0.05700 0.65100 N2
-0.26400 -0.05700 -0.15100 N3
-0.26400 0.05700 -0.65100 N4
0.21700 0.51000 0.81100 N5
0.21700 -0.01000 1.31100 N6
-0.21700 -0.51000 -0.81100 N7
-0.21700 0.01000 -1.31100 N8
0.44500 0.61100 0.13900 N9
0.44500 -0.11100 0.63900 N10
-0.44500 -0.61100 -0.13900 N11
-0.44500 0.11100 -0.63900 N12
0.66700 0.03300 0.21800 N13
0.66700 0.46700 0.71800 N14
-0.66700 -0.03300 -0.21800 N15
-0.66700 -0.46700 -0.71800 N16
